data_7012898
loop_
_publ_author_name
'Adams, Christopher J.'
'Connelly, Neil G.'
'Emslie, David J. H.'
'Hayward, Owen D.'
'Manson, Tania'
'Guy Orpen, A.'
'Rieger, Philip H.'

_publ_section_title
;
 The substitution chemistry of the
 tris(3,5-dimethylpyrazolyl)methanerhodium complex [Rh(CO)2{HC(pz?)3}]+
;
_journal_issue 14
_journal_name_full 'Dalton Transactions'
_journal_page_first 2835
_journal_paper_doi 10.1039/b302440g
_journal_year 2003
_chemical_formula_sum 'C18 H22 F6 N6 O2 P Rh'
_chemical_formula_weight 602.30
_chemical_name_systematic
; 
? 
;
_space_group_IT_number 14
_symmetry_cell_setting monoclinic
_symmetry_space_group_name_Hall '-P 2ybc'
_symmetry_space_group_name_H-M 'P 1 21/c 1'
_atom_sites_solution_hydrogens geom
_atom_sites_solution_primary direct
_atom_sites_solution_secondary difmap
_audit_creation_method SHELXL-97
_cell_angle_alpha 90.000(8)
_cell_angle_beta 97.188(9)
_cell_angle_gamma 90.000(10)
_cell_formula_units_Z 8
_cell_length_a 14.4245(19)
_cell_length_b 11.5540(12)
_cell_length_c 28.1766(18)
_cell_measurement_temperature 173(2)
_cell_volume 4659.0(8)
_computing_cell_refinement 'Siemens XSCANS'
_computing_data_collection 'Siemens XSCANS'
_computing_data_reduction 'Siemens SHELXTL'
_computing_molecular_graphics 'Siemens SHELXTL'
_computing_publication_material 'Siemens SHELXTL'
_computing_structure_refinement 'SHELXL-97 (Sheldrick, 1997)'
_computing_structure_solution 'SHELXS-97 (Sheldrick, 1990)'
_diffrn_ambient_temperature 173(2)
_diffrn_measured_fraction_theta_full 0.996
_diffrn_measured_fraction_theta_max 0.996
_diffrn_measurement_device_type 'Bruker CCD area detector'
_diffrn_measurement_method 'omega scans with narrow frames'
_diffrn_radiation_monochromator graphite
_diffrn_radiation_source 'fine-focus sealed tube'
_diffrn_radiation_type MoK\a
_diffrn_radiation_wavelength 0.71073
_diffrn_reflns_av_R_equivalents 0.0324
_diffrn_reflns_av_sigmaI/netI 0.0428
_diffrn_reflns_limit_h_max 18
_diffrn_reflns_limit_h_min -14
_diffrn_reflns_limit_k_max 15
_diffrn_reflns_limit_k_min -11
_diffrn_reflns_limit_l_max 36
_diffrn_reflns_limit_l_min -36
_diffrn_reflns_number 29260
_diffrn_reflns_theta_full 27.49
_diffrn_reflns_theta_max 27.49
_diffrn_reflns_theta_min 1.90
_diffrn_standards_decay_% 0
_exptl_absorpt_coefficient_mu 0.878
_exptl_absorpt_correction_T_max 0.333
_exptl_absorpt_correction_T_min 0.259
_exptl_absorpt_correction_type multi-scan
_exptl_absorpt_process_details 'SADABS (Sheldrick 1996)'
_exptl_crystal_colour yellow
_exptl_crystal_density_diffrn 1.717
_exptl_crystal_density_meas ?
_exptl_crystal_density_method .
_exptl_crystal_F_000 2416
_refine_diff_density_max 1.319
_refine_diff_density_min -0.506
_refine_diff_density_rms 0.070
_refine_ls_extinction_method none
_refine_ls_goodness_of_fit_ref 0.930
_refine_ls_hydrogen_treatment constr
_refine_ls_matrix_type full
_refine_ls_number_parameters 680
_refine_ls_number_reflns 10635
_refine_ls_number_restraints 0
_refine_ls_restrained_S_all 0.930
_refine_ls_R_factor_all 0.0438
_refine_ls_R_factor_gt 0.0304
_refine_ls_shift/su_max 0.062
_refine_ls_shift/su_mean 0.004
_refine_ls_structure_factor_coef Fsqd
_refine_ls_weighting_details 'calc w=1/[\s^2^(Fo^2^)+(0.0411P)^2^+0.0000P] where P=(Fo^2^+2Fc^2^)/3'
_refine_ls_weighting_scheme calc
_refine_ls_wR_factor_gt 0.0725
_refine_ls_wR_factor_ref 0.0753
_reflns_number_gt 7998
_reflns_number_total 10635
_reflns_threshold_expression >2sigma(I)
_cod_data_source_file b302440g.txt
_cod_data_source_block 1+
_cod_depositor_comments
;
The following automatic conversions were performed:
'_symmetry_cell_setting' value 'Monoclinic' changed to 'monoclinic'
according to '/home/saulius/struct/CIF-dictionaries/cif_core.dic'
dictionary named 'cif_core.dic' version 2.4.1 from
2010-06-29.

'_exptl_absorpt_correction_type' value 'Multi-scan' changed
to 'multi-scan' according to
'/home/saulius/struct/CIF-dictionaries/cif_core.dic' dictionary named
'cif_core.dic' version 2.4.1 from 2010-06-29.

Automatic conversion script
Id: cif_fix_enum 1527 2010-12-29 10:47:43Z saulius 
;
_cod_original_sg_symbol_H-M P2(1)/c
_cod_database_code 7012898

loop_
_symmetry_equiv_pos_as_xyz
'x, y, z'
'-x, y+1/2, -z+1/2'
'-x, -y, -z'
'x, -y-1/2, z-1/2'

loop_
_atom_site_label
_atom_site_type_symbol
_atom_site_fract_x
_atom_site_fract_y
_atom_site_fract_z
_atom_site_U_iso_or_equiv
_atom_site_adp_type
_atom_site_occupancy
_atom_site_symmetry_multiplicity
_atom_site_calc_flag
_atom_site_refinement_flags
_atom_site_disorder_assembly
_atom_site_disorder_group
Rh1 Rh 0.143790(13) 0.700410(16) 0.502352(6) 0.02572(6) Uani 1 1 d . . .
Rh2 Rh -0.459044(15) 0.898252(18) 0.122095(7) 0.03392(6) Uani 1 1 d . . .
O1 O 0.22165(16) 0.86869(19) 0.43703(7) 0.0557(6) Uani 1 1 d . . .
O2 O 0.14804(16) 0.52855(18) 0.42395(6) 0.0487(5) Uani 1 1 d . . .
O3 O -0.6298(2) 0.9556(3) 0.05605(10) 0.0928(10) Uani 1 1 d . . .
O4 O -0.37775(19) 1.0980(2) 0.07398(9) 0.0783(8) Uani 1 1 d . . .
N2 N -0.00005(14) 0.79848(17) 0.51531(6) 0.0255(4) Uani 1 1 d . . .
N1 N -0.02770(13) 0.78069(16) 0.55967(7) 0.0252(4) Uani 1 1 d . . .
N4 N 0.10645(14) 0.57774(16) 0.55174(7) 0.0258(4) Uani 1 1 d . . .
N3 N 0.06016(14) 0.61256(16) 0.58923(6) 0.0256(4) Uani 1 1 d . . .
N6 N 0.18450(13) 0.79839(16) 0.56683(6) 0.0249(4) Uani 1 1 d . . .
N5 N 0.12518(13) 0.80128(16) 0.60147(6) 0.0239(4) Uani 1 1 d . . .
N16 N -0.53106(14) 0.79012(17) 0.16759(7) 0.0292(4) Uani 1 1 d . . .
N15 N -0.48567(14) 0.69638(17) 0.18985(7) 0.0278(4) Uani 1 1 d . . .
N14 N -0.34131(14) 0.86502(18) 0.17316(7) 0.0293(5) Uani 1 1 d . . .
N13 N -0.32626(14) 0.75411(18) 0.19096(7) 0.0291(4) Uani 1 1 d . . .
N12 N -0.41298(15) 0.70865(18) 0.09495(7) 0.0322(5) Uani 1 1 d . . .
N11 N -0.39536(14) 0.62664(17) 0.12980(7) 0.0291(5) Uani 1 1 d . . .
C1 C 0.1915(2) 0.8035(2) 0.46200(9) 0.0371(6) Uani 1 1 d . . .
C2 C 0.14537(19) 0.5943(2) 0.45343(9) 0.0339(6) Uani 1 1 d . . .
C3 C 0.04020(16) 0.7339(2) 0.59649(8) 0.0240(5) Uani 1 1 d . . .
H3 H 0.0131 0.7400 0.6274 0.029 Uiso 1 1 calc R . .
C6 C -0.0647(2) 0.8942(2) 0.44034(9) 0.0382(6) Uani 1 1 d . . .
H6A H -0.0475 0.9761 0.4392 0.057 Uiso 1 1 calc R . .
H6B H -0.1259 0.8823 0.4216 0.057 Uiso 1 1 calc R . .
H6C H -0.0178 0.8471 0.4269 0.057 Uiso 1 1 calc R . .
C7 C -0.06930(17) 0.8590(2) 0.49124(8) 0.0282(5) Uani 1 1 d . . .
C8 C -0.14039(18) 0.8791(2) 0.52024(9) 0.0318(6) Uani 1 1 d . . .
H8 H -0.1973 0.9194 0.5112 0.038 Uiso 1 1 calc R . .
C9 C -0.11269(17) 0.8301(2) 0.56373(9) 0.0285(5) Uani 1 1 d . . .
C10 C -0.15930(19) 0.8210(2) 0.60817(10) 0.0398(7) Uani 1 1 d . . .
H10A H -0.1783 0.7406 0.6125 0.060 Uiso 1 1 calc R . .
H10B H -0.2145 0.8711 0.6052 0.060 Uiso 1 1 calc R . .
H10C H -0.1156 0.8452 0.6358 0.060 Uiso 1 1 calc R . .
C11 C 0.1804(2) 0.3958(2) 0.52789(10) 0.0400(6) Uani 1 1 d . . .
H11A H 0.1368 0.3714 0.5002 0.060 Uiso 1 1 calc R . .
H11B H 0.2073 0.3274 0.5450 0.060 Uiso 1 1 calc R . .
H11C H 0.2305 0.4423 0.5170 0.060 Uiso 1 1 calc R . .
C12 C 0.12932(17) 0.4667(2) 0.56073(9) 0.0296(5) Uani 1 1 d . . .
C13 C 0.09784(19) 0.4319(2) 0.60365(9) 0.0359(6) Uani 1 1 d . . .
H13 H 0.1047 0.3571 0.6177 0.043 Uiso 1 1 calc R . .
C14 C 0.05569(18) 0.5247(2) 0.62149(8) 0.0319(6) Uani 1 1 d . . .
C15 C 0.0110(2) 0.5399(3) 0.66630(9) 0.0457(7) Uani 1 1 d . . .
H15A H 0.0074 0.4648 0.6822 0.069 Uiso 1 1 calc R . .
H15B H -0.0522 0.5712 0.6582 0.069 Uiso 1 1 calc R . .
H15C H 0.0483 0.5935 0.6878 0.069 Uiso 1 1 calc R . .
C16 C 0.33887(18) 0.8835(2) 0.55668(9) 0.0392(6) Uani 1 1 d . . .
H16A H 0.3447 0.8173 0.5355 0.059 Uiso 1 1 calc R . .
H16B H 0.3959 0.8905 0.5794 0.059 Uiso 1 1 calc R . .
H16C H 0.3298 0.9544 0.5375 0.059 Uiso 1 1 calc R . .
C17 C 0.25700(17) 0.8658(2) 0.58346(8) 0.0272(5) Uani 1 1 d . . .
C18 C 0.24313(18) 0.9120(2) 0.62804(8) 0.0304(6) Uani 1 1 d . . .
H18 H 0.2841 0.9629 0.6471 0.036 Uiso 1 1 calc R . .
C19 C 0.15966(18) 0.8701(2) 0.63901(8) 0.0275(5) Uani 1 1 d . . .
C20 C 0.1095(2) 0.8895(2) 0.68160(9) 0.0427(7) Uani 1 1 d . . .
H20A H 0.0463 0.9179 0.6711 0.064 Uiso 1 1 calc R . .
H20B H 0.1436 0.9468 0.7027 0.064 Uiso 1 1 calc R . .
H20C H 0.1059 0.8164 0.6989 0.064 Uiso 1 1 calc R . .
C21 C -0.5654(3) 0.9358(3) 0.08233(12) 0.0561(9) Uani 1 1 d . . .
C22 C -0.4067(2) 1.0212(3) 0.09305(11) 0.0502(8) Uani 1 1 d . . .
C23 C -0.39385(17) 0.6628(2) 0.17913(8) 0.0280(5) Uani 1 1 d . . .
H23 H -0.3735 0.5947 0.1998 0.034 Uiso 1 1 calc R . .
C26 C -0.6847(2) 0.8863(2) 0.16916(11) 0.0448(7) Uani 1 1 d . . .
H26A H -0.6545 0.9617 0.1667 0.067 Uiso 1 1 calc R . .
H26B H -0.7298 0.8913 0.1923 0.067 Uiso 1 1 calc R . .
H26C H -0.7172 0.8644 0.1378 0.067 Uiso 1 1 calc R . .
C27 C -0.61222(17) 0.7971(2) 0.18536(9) 0.0322(6) Uani 1 1 d . . .
C28 C -0.61805(18) 0.7095(2) 0.21913(9) 0.0344(6) Uani 1 1 d . . .
H28 H -0.6685 0.6967 0.2372 0.041 Uiso 1 1 calc R . .
C29 C -0.53769(18) 0.6458(2) 0.22135(8) 0.0301(5) Uani 1 1 d . . .
C30 C -0.5066(2) 0.5409(2) 0.25021(9) 0.0399(6) Uani 1 1 d . . .
H30A H -0.5497 0.5265 0.2738 0.060 Uiso 1 1 calc R . .
H30B H -0.4435 0.5538 0.2668 0.060 Uiso 1 1 calc R . .
H30C H -0.5061 0.4738 0.2290 0.060 Uiso 1 1 calc R . .
C31 C -0.2578(2) 1.0522(2) 0.18253(10) 0.0431(7) Uani 1 1 d . . .
H31A H -0.2333 1.0620 0.1519 0.065 Uiso 1 1 calc R . .
H31B H -0.2146 1.0873 0.2081 0.065 Uiso 1 1 calc R . .
H31C H -0.3189 1.0899 0.1810 0.065 Uiso 1 1 calc R . .
C32 C -0.26788(18) 0.9269(2) 0.19246(8) 0.0321(6) Uani 1 1 d . . .
C33 C -0.20612(18) 0.8553(2) 0.22189(9) 0.0362(6) Uani 1 1 d . . .
H33 H -0.1482 0.8780 0.2392 0.043 Uiso 1 1 calc R . .
C34 C -0.24465(18) 0.7472(2) 0.22091(8) 0.0335(6) Uani 1 1 d . . .
C35 C -0.2111(2) 0.6384(3) 0.24568(11) 0.0503(8) Uani 1 1 d . . .
H35A H -0.2547 0.6152 0.2680 0.076 Uiso 1 1 calc R . .
H35B H -0.1490 0.6513 0.2634 0.076 Uiso 1 1 calc R . .
H35C H -0.2073 0.5770 0.2220 0.076 Uiso 1 1 calc R . .
C36 C -0.4308(2) 0.7135(3) 0.00705(9) 0.0494(8) Uani 1 1 d . . .
H36A H -0.4856 0.7638 0.0066 0.074 Uiso 1 1 calc R . .
H36B H -0.4413 0.6576 -0.0192 0.074 Uiso 1 1 calc R . .
H36C H -0.3757 0.7606 0.0032 0.074 Uiso 1 1 calc R . .
C37 C -0.41513(18) 0.6503(2) 0.05363(9) 0.0355(6) Uani 1 1 d . . .
C38 C -0.39996(19) 0.5324(2) 0.06280(10) 0.0386(6) Uani 1 1 d . . .
H38 H -0.3986 0.4732 0.0395 0.046 Uiso 1 1 calc R . .
C39 C -0.38737(17) 0.5176(2) 0.11158(9) 0.0327(6) Uani 1 1 d . . .
C40 C -0.3646(2) 0.4133(2) 0.14236(11) 0.0448(7) Uani 1 1 d . . .
H40A H -0.3000 0.4186 0.1577 0.067 Uiso 1 1 calc R . .
H40B H -0.3720 0.3434 0.1225 0.067 Uiso 1 1 calc R . .
H40C H -0.4070 0.4096 0.1669 0.067 Uiso 1 1 calc R . .
P1 P 0.06635(6) 0.82659(6) 0.30999(2) 0.03852(17) Uani 1 1 d . . .
P2 P -0.62901(6) 0.28043(7) 0.14382(3) 0.04605(19) Uani 1 1 d . . .
F1 F 0.16028(14) 0.83095(19) 0.28573(9) 0.0820(7) Uani 1 1 d . . .
F2 F 0.1099(2) 0.73796(19) 0.34915(7) 0.0960(9) Uani 1 1 d . . .
F3 F 0.03283(16) 0.72096(17) 0.27585(7) 0.0717(6) Uani 1 1 d . . .
F4 F -0.03017(16) 0.82162(18) 0.33224(7) 0.0775(6) Uani 1 1 d . . .
F5 F 0.01985(14) 0.91626(17) 0.27161(6) 0.0630(5) Uani 1 1 d . . .
F6 F 0.09973(17) 0.93156(17) 0.34391(7) 0.0861(8) Uani 1 1 d . . .
F7 F -0.5827(9) 0.2512(6) 0.1935(3) 0.126(4) Uani 0.572(12) 1 d P A .
F7' F -0.6674(12) 0.1575(13) 0.1623(8) 0.141(8) Uani 0.428(12) 1 d P A 2
F8 F -0.6748(10) 0.1602(7) 0.1399(4) 0.094(3) Uani 0.572(12) 1 d P A .
F8' F -0.5818(13) 0.2157(14) 0.1048(3) 0.175(7) Uani 0.428(12) 1 d P A 2
F9 F -0.6861(6) 0.3180(7) 0.09334(19) 0.0711(19) Uani 0.572(12) 1 d P A .
F9' F -0.5834(9) 0.3984(10) 0.1304(5) 0.123(5) Uani 0.428(12) 1 d P A 2
F10 F -0.5486(5) 0.2346(5) 0.1190(4) 0.107(4) Uani 0.572(12) 1 d P A .
F10' F -0.5276(6) 0.2513(9) 0.1774(5) 0.101(4) Uani 0.428(12) 1 d P A 2
F11 F -0.5864(5) 0.4072(5) 0.1467(3) 0.069(2) Uani 0.572(12) 1 d P A .
F11' F -0.6605(12) 0.3471(8) 0.1857(3) 0.113(4) Uani 0.428(12) 1 d P A 2
F12 F -0.7208(6) 0.3303(5) 0.1657(3) 0.085(3) Uani 0.572(12) 1 d P A .
F12' F -0.7177(8) 0.3069(8) 0.1129(6) 0.118(6) Uani 0.428(12) 1 d P A 2

loop_
_atom_site_aniso_label
_atom_site_aniso_U_11
_atom_site_aniso_U_22
_atom_site_aniso_U_33
_atom_site_aniso_U_23
_atom_site_aniso_U_13
_atom_site_aniso_U_12
Rh1 0.02659(10) 0.02848(11) 0.02306(9) -0.00222(8) 0.00695(7) -0.00316(8)
Rh2 0.03282(12) 0.03146(12) 0.03599(11) 0.00376(9) -0.00153(9) 0.00177(9)
O1 0.0707(16) 0.0589(14) 0.0398(11) 0.0082(10) 0.0153(11) -0.0256(12)
O2 0.0636(14) 0.0501(13) 0.0339(10) -0.0144(9) 0.0121(10) -0.0032(11)
O3 0.0711(19) 0.089(2) 0.104(2) 0.0261(17) -0.0464(17) 0.0105(16)
O4 0.0695(18) 0.0812(19) 0.0842(18) 0.0449(15) 0.0093(14) -0.0123(14)
N2 0.0241(10) 0.0320(11) 0.0207(9) 0.0017(8) 0.0038(8) 0.0007(9)
N1 0.0211(10) 0.0313(11) 0.0238(9) 0.0014(8) 0.0047(8) 0.0023(8)
N4 0.0263(11) 0.0247(11) 0.0269(10) -0.0019(8) 0.0050(8) -0.0030(8)
N3 0.0282(11) 0.0255(11) 0.0235(9) -0.0003(8) 0.0050(8) -0.0012(8)
N6 0.0220(10) 0.0288(11) 0.0239(9) 0.0004(8) 0.0031(8) -0.0012(8)
N5 0.0251(10) 0.0256(10) 0.0208(9) -0.0014(8) 0.0020(8) -0.0014(8)
N16 0.0251(11) 0.0278(11) 0.0340(11) -0.0022(9) 0.0013(9) 0.0015(9)
N15 0.0247(10) 0.0302(11) 0.0284(10) -0.0015(9) 0.0026(8) 0.0006(9)
N14 0.0274(11) 0.0323(11) 0.0280(10) 0.0007(9) 0.0027(9) -0.0018(9)
N13 0.0242(11) 0.0338(11) 0.0286(10) 0.0001(9) 0.0001(9) -0.0004(9)
N12 0.0324(12) 0.0337(12) 0.0299(10) -0.0010(9) 0.0022(9) 0.0020(9)
N11 0.0274(11) 0.0297(11) 0.0309(10) -0.0027(9) 0.0060(9) 0.0011(9)
C1 0.0407(16) 0.0415(16) 0.0290(12) -0.0105(12) 0.0033(12) 0.0006(13)
C2 0.0340(15) 0.0385(15) 0.0305(13) -0.0018(12) 0.0084(11) -0.0045(12)
C3 0.0239(12) 0.0271(12) 0.0212(11) 0.0009(9) 0.0031(9) -0.0002(10)
C6 0.0413(16) 0.0375(15) 0.0335(13) 0.0072(12) -0.0042(12) -0.0010(12)
C7 0.0306(13) 0.0221(12) 0.0301(12) -0.0016(10) -0.0031(11) -0.0010(10)
C8 0.0241(13) 0.0274(13) 0.0425(14) -0.0037(11) -0.0009(11) 0.0050(10)
C9 0.0236(13) 0.0269(13) 0.0356(13) -0.0061(10) 0.0056(11) 0.0005(10)
C10 0.0308(14) 0.0473(17) 0.0437(15) -0.0052(13) 0.0144(12) 0.0031(12)
C11 0.0433(16) 0.0294(14) 0.0476(16) -0.0062(12) 0.0060(13) 0.0020(12)
C12 0.0276(13) 0.0245(13) 0.0351(13) -0.0035(10) -0.0017(11) -0.0024(10)
C13 0.0436(16) 0.0253(13) 0.0371(14) 0.0055(11) -0.0016(12) -0.0031(12)
C14 0.0360(15) 0.0310(14) 0.0277(12) 0.0055(10) 0.0005(11) -0.0073(11)
C15 0.067(2) 0.0427(17) 0.0292(13) 0.0076(12) 0.0142(14) -0.0081(15)
C16 0.0285(14) 0.0457(16) 0.0425(15) 0.0041(13) 0.0003(12) -0.0091(12)
C17 0.0241(12) 0.0238(12) 0.0319(12) 0.0048(10) -0.0035(10) -0.0025(10)
C18 0.0322(14) 0.0246(13) 0.0314(12) 0.0016(10) -0.0072(11) -0.0034(10)
C19 0.0359(14) 0.0222(12) 0.0224(11) 0.0010(9) -0.0041(10) 0.0037(10)
C20 0.0568(19) 0.0437(17) 0.0276(13) -0.0101(12) 0.0058(13) -0.0005(14)
C21 0.060(2) 0.0414(18) 0.064(2) 0.0115(16) -0.0056(18) 0.0030(16)
C22 0.0445(18) 0.055(2) 0.0509(17) 0.0145(16) 0.0045(15) 0.0035(15)
C23 0.0217(12) 0.0294(13) 0.0322(13) 0.0017(10) 0.0010(10) 0.0015(10)
C26 0.0312(15) 0.0365(16) 0.0658(19) -0.0098(14) 0.0022(14) 0.0044(12)
C27 0.0227(12) 0.0346(14) 0.0386(13) -0.0134(11) 0.0006(11) -0.0030(11)
C28 0.0254(13) 0.0434(16) 0.0354(13) -0.0067(12) 0.0077(11) -0.0059(12)
C29 0.0305(14) 0.0359(14) 0.0235(11) -0.0058(10) 0.0016(10) -0.0074(11)
C30 0.0436(16) 0.0452(17) 0.0309(13) 0.0038(12) 0.0048(12) -0.0040(13)
C31 0.0494(18) 0.0416(16) 0.0399(15) -0.0076(13) 0.0125(13) -0.0157(14)
C32 0.0300(14) 0.0419(15) 0.0261(12) -0.0080(11) 0.0102(11) -0.0084(12)
C33 0.0249(13) 0.0545(17) 0.0289(13) -0.0085(12) 0.0025(11) -0.0061(12)
C34 0.0254(13) 0.0487(16) 0.0259(12) -0.0031(11) 0.0009(10) 0.0011(12)
C35 0.0390(17) 0.058(2) 0.0485(17) 0.0090(15) -0.0144(14) 0.0032(15)
C36 0.0510(19) 0.065(2) 0.0322(14) -0.0034(14) 0.0050(13) 0.0018(16)
C37 0.0263(14) 0.0478(16) 0.0332(13) -0.0083(12) 0.0065(11) -0.0001(12)
C38 0.0327(15) 0.0418(16) 0.0428(15) -0.0173(12) 0.0107(12) -0.0032(12)
C39 0.0229(13) 0.0301(14) 0.0466(15) -0.0059(11) 0.0098(11) -0.0016(10)
C40 0.0407(17) 0.0331(15) 0.0617(18) -0.0024(13) 0.0110(14) 0.0016(13)
P1 0.0490(5) 0.0333(4) 0.0320(3) -0.0036(3) 0.0001(3) 0.0018(3)
P2 0.0512(5) 0.0382(4) 0.0474(4) -0.0007(3) 0.0007(4) 0.0034(4)
F1 0.0428(11) 0.0737(14) 0.133(2) -0.0123(13) 0.0253(13) -0.0055(10)
F2 0.156(2) 0.0601(13) 0.0633(13) 0.0068(11) -0.0182(14) 0.0486(15)
F3 0.0877(15) 0.0676(13) 0.0640(12) -0.0343(10) 0.0260(11) -0.0297(11)
F4 0.0951(17) 0.0809(15) 0.0667(13) 0.0040(11) 0.0503(12) 0.0045(12)
F5 0.0711(13) 0.0782(13) 0.0391(9) 0.0175(9) 0.0046(9) 0.0168(11)
F6 0.1157(19) 0.0483(12) 0.0805(14) -0.0274(10) -0.0419(13) 0.0127(12)
F7 0.183(9) 0.087(4) 0.086(4) 0.023(3) -0.073(5) 0.028(6)
F7' 0.081(8) 0.071(6) 0.29(2) 0.078(10) 0.078(12) 0.011(5)
F8 0.107(5) 0.024(3) 0.153(7) 0.011(4) 0.028(5) -0.012(3)
F8' 0.274(17) 0.210(13) 0.043(4) 0.009(5) 0.026(6) 0.183(12)
F9 0.090(5) 0.077(3) 0.042(2) 0.0014(19) -0.009(2) -0.011(3)
F9' 0.062(5) 0.116(8) 0.192(10) 0.131(8) 0.020(6) 0.014(6)
F10 0.054(3) 0.051(3) 0.225(11) -0.035(4) 0.053(5) 0.004(3)
F10' 0.056(4) 0.084(5) 0.146(9) 0.079(5) -0.049(5) -0.026(4)
F11 0.044(3) 0.037(3) 0.117(5) -0.034(4) -0.026(3) 0.005(2)
F11' 0.190(12) 0.088(5) 0.067(5) -0.013(4) 0.041(6) 0.021(7)
F12 0.112(5) 0.062(3) 0.095(5) 0.030(3) 0.066(4) 0.026(3)
F12' 0.070(7) 0.054(5) 0.208(15) -0.034(7) -0.076(8) 0.027(4)

loop_
_atom_type_symbol
_atom_type_description
_atom_type_scat_dispersion_real
_atom_type_scat_dispersion_imag
_atom_type_scat_source
C C 0.0033 0.0016 'International Tables Vol C Tables 4.2.6.8 and 6.1.1.4'
H H 0.0000 0.0000 'International Tables Vol C Tables 4.2.6.8 and 6.1.1.4'
N N 0.0061 0.0033 'International Tables Vol C Tables 4.2.6.8 and 6.1.1.4'
O O 0.0106 0.0060 'International Tables Vol C Tables 4.2.6.8 and 6.1.1.4'
F F 0.0171 0.0103 'International Tables Vol C Tables 4.2.6.8 and 6.1.1.4'
P P 0.1023 0.0942 'International Tables Vol C Tables 4.2.6.8 and 6.1.1.4'
Rh Rh -1.1178 0.9187 'International Tables Vol C Tables 4.2.6.8 and 6.1.1.4'

loop_
_geom_angle_atom_site_label_1
_geom_angle_atom_site_label_2
_geom_angle_atom_site_label_3
_geom_angle
_geom_angle_site_symmetry_1
_geom_angle_site_symmetry_3
_geom_angle_publ_flag
C1 Rh1 C2 85.89(11) . . ?
C1 Rh1 N4 172.93(10) . . ?
C2 Rh1 N4 94.27(10) . . ?
C1 Rh1 N6 95.58(9) . . ?
C2 Rh1 N6 161.56(10) . . ?
N4 Rh1 N6 82.05(7) . . ?
C1 Rh1 N2 100.55(10) . . ?
C2 Rh1 N2 120.79(10) . . ?
N4 Rh1 N2 85.45(7) . . ?
N6 Rh1 N2 77.09(7) . . ?
C1 Rh1 C3 132.69(9) . . ?
C2 Rh1 C3 138.02(9) . . ?
N4 Rh1 C3 49.73(7) . . ?
N6 Rh1 C3 49.49(7) . . ?
N2 Rh1 C3 47.85(6) . . ?
C21 Rh2 C22 84.51(14) . . ?
C21 Rh2 N14 174.39(12) . . ?
C22 Rh2 N14 95.90(11) . . ?
C21 Rh2 N16 94.14(12) . . ?
C22 Rh2 N16 165.10(12) . . ?
N14 Rh2 N16 84.02(8) . . ?
C21 Rh2 N12 105.12(12) . . ?
C22 Rh2 N12 114.15(11) . . ?
N14 Rh2 N12 79.84(7) . . ?
N16 Rh2 N12 80.56(7) . . ?
C21 Rh2 C23 132.09(11) . . ?
C22 Rh2 C23 139.15(11) . . ?
N14 Rh2 C23 49.66(7) . . ?
N16 Rh2 C23 49.28(7) . . ?
N12 Rh2 C23 47.76(6) . . ?
C7 N2 N1 104.89(19) . . ?
C7 N2 Rh1 140.11(16) . . ?
N1 N2 Rh1 114.65(13) . . ?
C9 N1 N2 112.23(18) . . ?
C9 N1 C3 129.14(19) . . ?
N2 N1 C3 117.57(18) . . ?
C12 N4 N3 105.42(19) . . ?
C12 N4 Rh1 133.82(17) . . ?
N3 N4 Rh1 119.94(14) . . ?
C14 N3 N4 111.10(19) . . ?
C14 N3 C3 126.58(19) . . ?
N4 N3 C3 120.91(18) . . ?
C17 N6 N5 105.37(18) . . ?
C17 N6 Rh1 135.80(16) . . ?
N5 N6 Rh1 118.80(14) . . ?
C19 N5 N6 111.38(19) . . ?
C19 N5 C3 127.7(2) . . ?
N6 N5 C3 120.89(18) . . ?
C27 N16 N15 105.5(2) . . ?
C27 N16 Rh2 134.62(18) . . ?
N15 N16 Rh2 119.46(15) . . ?
C29 N15 N16 111.4(2) . . ?
C29 N15 C23 127.8(2) . . ?
N16 N15 C23 120.78(19) . . ?
C32 N14 N13 105.5(2) . . ?
C32 N14 Rh2 134.97(18) . . ?
N13 N14 Rh2 119.34(15) . . ?
C34 N13 N14 111.3(2) . . ?
C34 N13 C23 127.2(2) . . ?
N14 N13 C23 121.44(19) . . ?
C37 N12 N11 104.9(2) . . ?
C37 N12 Rh2 138.16(18) . . ?
N11 N12 Rh2 115.53(14) . . ?
N12 N11 C39 112.7(2) . . ?
N12 N11 C23 117.99(19) . . ?
C39 N11 C23 129.2(2) . . ?
O1 C1 Rh1 179.4(2) . . ?
O2 C2 Rh1 178.6(3) . . ?
N1 C3 N5 111.14(18) . . ?
N1 C3 N3 112.96(18) . . ?
N5 C3 N3 110.70(19) . . ?
N1 C3 Rh1 78.23(12) . . ?
N5 C3 Rh1 70.72(11) . . ?
N3 C3 Rh1 69.37(11) . . ?
N2 C7 C8 110.2(2) . . ?
N2 C7 C6 120.6(2) . . ?
C8 C7 C6 129.3(2) . . ?
C9 C8 C7 107.5(2) . . ?
C8 C9 N1 105.2(2) . . ?
C8 C9 C10 132.0(2) . . ?
N1 C9 C10 122.7(2) . . ?
N4 C12 C13 109.8(2) . . ?
N4 C12 C11 122.4(2) . . ?
C13 C12 C11 127.9(2) . . ?
C14 C13 C12 107.5(2) . . ?
C13 C14 N3 106.2(2) . . ?
C13 C14 C15 131.5(2) . . ?
N3 C14 C15 122.3(2) . . ?
N6 C17 C18 110.0(2) . . ?
N6 C17 C16 122.3(2) . . ?
C18 C17 C16 127.7(2) . . ?
C19 C18 C17 107.2(2) . . ?
N5 C19 C18 106.0(2) . . ?
N5 C19 C20 122.9(2) . . ?
C18 C19 C20 131.1(2) . . ?
O3 C21 Rh2 176.6(4) . . ?
O4 C22 Rh2 177.2(3) . . ?
N13 C23 N15 111.3(2) . . ?
N13 C23 N11 111.1(2) . . ?
N15 C23 N11 111.90(19) . . ?
N13 C23 Rh2 69.33(12) . . ?
N15 C23 Rh2 70.23(12) . . ?
N11 C23 Rh2 78.31(13) . . ?
N16 C27 C28 110.0(2) . . ?
N16 C27 C26 122.6(2) . . ?
C28 C27 C26 127.3(2) . . ?
C29 C28 C27 107.3(2) . . ?
N15 C29 C28 105.7(2) . . ?
N15 C29 C30 123.3(2) . . ?
C28 C29 C30 131.0(2) . . ?
N14 C32 C33 109.7(2) . . ?
N14 C32 C31 122.4(2) . . ?
C33 C32 C31 127.9(2) . . ?
C34 C33 C32 107.4(2) . . ?
N13 C34 C33 106.0(2) . . ?
N13 C34 C35 123.1(2) . . ?
C33 C34 C35 130.9(2) . . ?
N12 C37 C38 110.0(2) . . ?
N12 C37 C36 120.1(3) . . ?
C38 C37 C36 129.9(2) . . ?
C39 C38 C37 107.7(2) . . ?
N11 C39 C38 104.7(2) . . ?
N11 C39 C40 123.1(2) . . ?
C38 C39 C40 132.2(2) . . ?
F2 P1 F6 90.61(12) . . ?
F2 P1 F5 178.14(14) . . ?
F6 P1 F5 88.96(11) . . ?
F2 P1 F3 89.38(12) . . ?
F6 P1 F3 179.97(16) . . ?
F5 P1 F3 91.05(12) . . ?
F2 P1 F1 92.01(14) . . ?
F6 P1 F1 91.38(13) . . ?
F5 P1 F1 89.81(12) . . ?
F3 P1 F1 88.59(11) . . ?
F2 P1 F4 89.57(14) . . ?
F6 P1 F4 90.27(13) . . ?
F5 P1 F4 88.63(11) . . ?
F3 P1 F4 89.76(12) . . ?
F1 P1 F4 177.70(13) . . ?
F12' P2 F7 146.8(6) . . ?
F12' P2 F11' 91.8(5) . . ?
F7 P2 F11' 62.3(5) . . ?
F12' P2 F10 116.8(7) . . ?
F7 P2 F10 94.3(5) . . ?
F11' P2 F10 148.1(6) . . ?
F12' P2 F8 79.2(6) . . ?
F7 P2 F8 90.1(5) . . ?
F11' P2 F8 110.2(6) . . ?
F10 P2 F8 89.9(5) . . ?
F12' P2 F8' 96.1(7) . . ?
F7 P2 F8' 111.4(5) . . ?
F11' P2 F8' 171.4(7) . . ?
F10 P2 F8' 23.3(7) . . ?
F8 P2 F8' 74.7(9) . . ?
F12' P2 F9' 92.0(7) . . ?
F7 P2 F9' 105.4(5) . . ?
F11' P2 F9' 85.6(6) . . ?
F10 P2 F9' 80.0(6) . . ?
F8 P2 F9' 162.0(7) . . ?
F8' P2 F9' 90.8(7) . . ?
F12' P2 F11 98.0(5) . . ?
F7 P2 F11 92.0(4) . . ?
F11' P2 F11 69.2(5) . . ?
F10 P2 F11 91.9(4) . . ?
F8 P2 F11 177.2(6) . . ?
F8' P2 F11 106.2(7) . . ?
F9' P2 F11 17.4(7) . . ?
F12' P2 F9 28.4(7) . . ?
F7 P2 F9 174.4(5) . . ?
F11' P2 F9 112.2(5) . . ?
F10 P2 F9 91.3(4) . . ?
F8 P2 F9 90.7(5) . . ?
F8' P2 F9 74.1(5) . . ?
F9' P2 F9 74.8(5) . . ?
F11 P2 F9 87.1(4) . . ?
F12' P2 F12 58.0(5) . . ?
F7 P2 F12 90.8(4) . . ?
F11' P2 F12 36.5(4) . . ?
F10 P2 F12 174.8(4) . . ?
F8 P2 F12 89.1(6) . . ?
F8' P2 F12 152.1(6) . . ?
F9' P2 F12 99.6(5) . . ?
F11 P2 F12 89.0(4) . . ?
F9 P2 F12 83.6(3) . . ?
F12' P2 F7' 93.7(8) . . ?
F7 P2 F7' 68.8(7) . . ?
F11' P2 F7' 92.7(8) . . ?
F10 P2 F7' 98.7(7) . . ?
F8 P2 F7' 22.6(10) . . ?
F8' P2 F7' 90.1(8) . . ?
F9' P2 F7' 174.1(8) . . ?
F11 P2 F7' 158.6(8) . . ?
F9 P2 F7' 111.1(8) . . ?
F12 P2 F7' 82.2(7) . . ?
F12' P2 F10' 178.5(7) . . ?
F7 P2 F10' 34.7(4) . . ?
F11' P2 F10' 89.3(6) . . ?
F10 P2 F10' 61.8(5) . . ?
F8 P2 F10' 101.3(6) . . ?
F8' P2 F10' 82.7(6) . . ?
F9' P2 F10' 87.1(5) . . ?
F11 P2 F10' 81.4(4) . . ?
F9 P2 F10' 150.1(4) . . ?
F12 P2 F10' 123.4(5) . . ?
F7' P2 F10' 87.2(7) . . ?
F10' F7 P2 81.9(8) . . ?
F10' F7 F11' 123.4(10) . . ?
P2 F7 F11' 59.2(3) . . ?
F8 F7' P2 70(2) . . ?
F7' F8 P2 87(2) . . ?
F10 F8' P2 75.5(14) . . ?
F12' F9 P2 66.8(10) . . ?
F8' F10 P2 81.2(15) . . ?
F8' F10 F10' 135.3(19) . . ?
P2 F10 F10' 63.6(4) . . ?
F7 F10' F10 114.2(9) . . ?
F7 F10' P2 63.3(6) . . ?
F10 F10' P2 54.6(3) . . ?
P2 F11 F11' 53.8(4) . . ?
F12 F11' P2 77.7(6) . . ?
F12 F11' F7 120.0(9) . . ?
P2 F11' F7 58.4(4) . . ?
F12 F11' F11 106.2(8) . . ?
P2 F11' F11 57.1(4) . . ?
F7 F11' F11 83.5(6) . . ?
F11' F12 F12' 117.3(9) . . ?
F11' F12 P2 65.8(7) . . ?
F12' F12 P2 56.2(4) . . ?
F9 F12' P2 84.8(11) . . ?
F9 F12' F12 139.9(15) . . ?
P2 F12' F12 65.9(5) . . ?

loop_
_geom_bond_atom_site_label_1
_geom_bond_atom_site_label_2
_geom_bond_distance
_geom_bond_site_symmetry_2
_geom_bond_publ_flag
Rh1 C1 1.839(3) . ?
Rh1 C2 1.847(3) . ?
Rh1 N4 2.1032(19) . ?
Rh1 N6 2.1587(19) . ?
Rh1 N2 2.431(2) . ?
Rh1 C3 3.226(2) . ?
Rh2 C21 1.835(3) . ?
Rh2 C22 1.848(3) . ?
Rh2 N14 2.119(2) . ?
Rh2 N16 2.149(2) . ?
Rh2 N12 2.440(2) . ?
Rh2 C23 3.239(2) . ?
O1 C1 1.152(3) . ?
O2 C2 1.130(3) . ?
O3 C21 1.137(4) . ?
O4 C22 1.143(4) . ?
N2 C7 1.333(3) . ?
N2 N1 1.374(2) . ?
N1 C9 1.370(3) . ?
N1 C3 1.440(3) . ?
N4 C12 1.341(3) . ?
N4 N3 1.378(3) . ?
N3 C14 1.369(3) . ?
N3 C3 1.451(3) . ?
N6 C17 1.341(3) . ?
N6 N5 1.377(3) . ?
N5 C19 1.366(3) . ?
N5 C3 1.444(3) . ?
N16 C27 1.332(3) . ?
N16 N15 1.376(3) . ?
N15 C29 1.364(3) . ?
N15 C23 1.448(3) . ?
N14 C32 1.336(3) . ?
N14 N13 1.383(3) . ?
N13 C34 1.362(3) . ?
N13 C23 1.447(3) . ?
N12 C37 1.342(3) . ?
N12 N11 1.365(3) . ?
N11 C39 1.371(3) . ?
N11 C23 1.449(3) . ?
C6 C7 1.500(3) . ?
C7 C8 1.408(3) . ?
C8 C9 1.363(3) . ?
C9 C10 1.497(3) . ?
C11 C12 1.496(4) . ?
C12 C13 1.403(3) . ?
C13 C14 1.360(4) . ?
C14 C15 1.498(3) . ?
C16 C17 1.493(3) . ?
C17 C18 1.402(3) . ?
C18 C19 1.368(4) . ?
C19 C20 1.493(3) . ?
C26 C27 1.498(4) . ?
C27 C28 1.398(4) . ?
C28 C29 1.368(4) . ?
C29 C30 1.496(4) . ?
C31 C32 1.484(4) . ?
C32 C33 1.408(4) . ?
C33 C34 1.366(4) . ?
C34 C35 1.489(4) . ?
C36 C37 1.494(4) . ?
C37 C38 1.399(4) . ?
C38 C39 1.375(4) . ?
C39 C40 1.497(4) . ?
P1 F2 1.577(2) . ?
P1 F6 1.5815(19) . ?
P1 F5 1.5846(18) . ?
P1 F3 1.5912(18) . ?
P1 F1 1.593(2) . ?
P1 F4 1.598(2) . ?
P2 F12' 1.487(8) . ?
P2 F7 1.512(5) . ?
P2 F11' 1.525(8) . ?
P2 F10 1.523(7) . ?
P2 F8 1.536(9) . ?
P2 F8' 1.555(10) . ?
P2 F9' 1.580(10) . ?
P2 F11 1.587(6) . ?
P2 F9 1.612(6) . ?
P2 F12 1.634(5) . ?
P2 F7' 1.633(15) . ?
P2 F10' 1.675(7) . ?
F7 F10' 0.964(11) . ?
F7 F11' 1.572(12) . ?
F7' F8 0.63(3) . ?
F8' F10 0.623(17) . ?
F9 F12' 0.769(18) . ?
F10 F10' 1.648(13) . ?
F11 F11' 1.768(13) . ?
F11' F12 0.996(10) . ?
F12 F12' 1.518(14) . ?

loop_
_geom_torsion_atom_site_label_1
_geom_torsion_atom_site_label_2
_geom_torsion_atom_site_label_3
_geom_torsion_atom_site_label_4
_geom_torsion
_geom_torsion_site_symmetry_1
_geom_torsion_site_symmetry_2
_geom_torsion_site_symmetry_3
_geom_torsion_site_symmetry_4
_geom_torsion_publ_flag
Rh1 C3 N1 N2 -10.84(16) . . . . ?
Rh2 C23 N11 N12 5.32(18) . . . . ?
